data_4517875
loop_
_publ_author_name
'Akin, Seckin'
'Bauer, Michael'
'Uchida, Ryusuke'
'Arora, Neha'
'Jacopin, Gwenole'
'Liu, Yuhang'
'Hertel, Dirk'
'Meerholz, Klaus'
'Mena-Osteritz, Elena'
'B\"auerle, Peter'
'Zakeeruddin, Shaik Mohammed'
'Dar, M. Ibrahim'
'Gr\"atzel, Michael'

_publ_section_title
;
 Cyclopentadithiophene-Based Hole-Transporting Material for Highly Stable
 Perovskite Solar Cells with Stabilized Efficiencies Approaching 21%
;
_journal_name_full 'ACS Applied Energy Materials'
_journal_paper_doi 10.1021/acsaem.0c00811
_journal_year 2020
_chemical_formula_moiety 'C H Cl3, C87 H78 N4 O10'
_chemical_formula_sum 'C88 H79 Cl3 N4 O10'
_chemical_formula_weight 1458.90
_chemical_name_systematic
4,4',4'',4'''-(5,5-dimethoxycyclopenta-1,3-diene-1,2,3,4-tetrayl)tetrakis(N,N-bis(4-methoxyphenyl)aniline)
_space_group_crystal_system triclinic
_space_group_IT_number 2
_space_group_name_Hall '-P 1'
_space_group_name_H-M_alt 'P -1'
_atom_sites_solution_hydrogens geom
_atom_sites_solution_primary direct
_audit_creation_date 2020-01-28
_audit_creation_method
;
Olex2 1.2
(compiled 2018.05.29 svn.r3508 for OlexSys, GUI svn.r5506)
;
_cell_angle_alpha 107.709(3)
_cell_angle_beta 95.3396(19)
_cell_angle_gamma 90.349(2)
_cell_formula_units_Z 2
_cell_length_a 10.8185(2)
_cell_length_b 16.2139(5)
_cell_length_c 22.5926(6)
_cell_measurement_reflns_used 11357
_cell_measurement_temperature 150.00(10)
_cell_measurement_theta_max 73.9340
_cell_measurement_theta_min 2.8450
_cell_volume 3756.32(18)
_computing_cell_refinement 'CrysAlisPro 1.171.39.46 (Rigaku OD, 2018)'
_computing_data_collection 'CrysAlisPro 1.171.39.46 (Rigaku OD, 2018)'
_computing_data_reduction 'CrysAlisPro 1.171.39.46 (Rigaku OD, 2018)'
_computing_molecular_graphics 'Olex2 (Dolomanov et al., 2009)'
_computing_publication_material 'Olex2 (Dolomanov et al., 2009)'
_computing_structure_refinement 'ShelXL (Sheldrick, 2015)'
_computing_structure_solution 'ShelXS (Sheldrick, 2008)'
_diffrn_ambient_environment N~2~
_diffrn_ambient_temperature 150.00(10)
_diffrn_detector 'CCD plate'
_diffrn_detector_area_resol_mean 10.3385
_diffrn_detector_type Atlas
_diffrn_measured_fraction_theta_full 0.999
_diffrn_measured_fraction_theta_max 0.964
_diffrn_measurement_details
;
List of Runs (angles in degrees, time in seconds):

  # Type    Start    End  Width  t~exp~   \w     \q     \k     \f   Frames
--------------------------------------------------------------------------
  1  \w   -106.00 -20.00   1.00    1.00    --  -42.93 -57.00-180.00   86
  2  \w   -122.00 -80.00   1.00    1.00    --  -42.93 -99.00 -60.00   42
  3  \w    -71.00  30.00   1.00    1.00    --  -42.93  57.00 -30.00  101
  4  \w   -124.00 -99.00   1.00    1.00    --  -42.93 -99.00   0.00   25
  5  \w   -124.00 -85.00   1.00    1.00    --  -42.93 -99.00-120.00   39
  6  \w     24.00  90.00   1.00    1.00    --   42.93-125.00 120.00   66
  7  \w     74.00  99.00   1.00    1.00    --   42.93-125.00 -30.00   25
  8  \w     84.00 177.00   1.00    3.16    --  107.13  45.00 150.00   93
  9  \w     48.00 135.00   1.00    3.16    --  107.13 -61.00 -60.00   87
 10  \w    107.00 169.00   1.00    3.16    --  107.13 125.00  90.00   62
 11  \w     57.00 102.00   1.00    3.16    --  107.13-125.00 -90.00   45
 12  \w     34.00 117.00   1.00    3.16    --  107.13 -30.00 120.00   83
 13  \w     66.00 117.00   1.00    3.16    --  107.13-125.00-180.00   51
 14  \w     37.00 117.00   1.00    3.16    --  107.13-125.00 -30.00   80
 15  \w     75.00 104.00   1.00    3.16    --  107.13-125.00  90.00   29
 16  \w    117.00 168.00   1.00    3.16    --  107.13 102.00  39.00   51
 17  \w     32.00 152.00   1.00    3.16    --  107.13 -15.00 -30.00  120
 18  \w     32.00 124.00   1.00    3.16    --  107.13 -77.00  90.00   92
;
_diffrn_measurement_device 'four-circle diffractometer'
_diffrn_measurement_device_type 'SuperNova, Dual, Cu at home/near, Atlas'
_diffrn_measurement_method '\w scans'
_diffrn_orient_matrix_type 'CrysAlisPro convention (1999,Acta A55,543-557)'
_diffrn_orient_matrix_UB_11 0.0593759000
_diffrn_orient_matrix_UB_12 0.0135139000
_diffrn_orient_matrix_UB_13 0.0670932000
_diffrn_orient_matrix_UB_21 0.0142477000
_diffrn_orient_matrix_UB_22 -0.0985091000
_diffrn_orient_matrix_UB_23 -0.0149663000
_diffrn_orient_matrix_UB_31 0.1294349000
_diffrn_orient_matrix_UB_32 0.0086468000
_diffrn_orient_matrix_UB_33 -0.0212052000
_diffrn_radiation_monochromator mirror
_diffrn_radiation_probe x-ray
_diffrn_radiation_type CuK\a
_diffrn_radiation_wavelength 1.54184
_diffrn_reflns_av_R_equivalents 0.0420
_diffrn_reflns_av_unetI/netI 0.0500
_diffrn_reflns_Laue_measured_fraction_full 0.999
_diffrn_reflns_Laue_measured_fraction_max 0.964
_diffrn_reflns_limit_h_max 13
_diffrn_reflns_limit_h_min -8
_diffrn_reflns_limit_k_max 20
_diffrn_reflns_limit_k_min -19
_diffrn_reflns_limit_l_max 26
_diffrn_reflns_limit_l_min -28
_diffrn_reflns_number 27806
_diffrn_reflns_point_group_measured_fraction_full 0.999
_diffrn_reflns_point_group_measured_fraction_max 0.964
_diffrn_reflns_theta_full 67.684
_diffrn_reflns_theta_max 74.161
_diffrn_reflns_theta_min 2.863
_diffrn_source 'micro-focus sealed X-ray tube'
_diffrn_source_type 'SuperNova (Cu) X-ray Source'
_exptl_absorpt_coefficient_mu 1.619
_exptl_absorpt_correction_T_max 1.00000
_exptl_absorpt_correction_T_min 0.71400
_exptl_absorpt_correction_type multi-scan
_exptl_absorpt_process_details
;
CrysAlisPro 1.171.39.46 (Rigaku Oxford Diffraction, 2018)
Empirical absorption correction using spherical harmonics,
 implemented in SCALE3 ABSPACK scaling algorithm.
;
_exptl_crystal_colour 'clear light yellow'
_exptl_crystal_colour_lustre clear
_exptl_crystal_colour_modifier light
_exptl_crystal_colour_primary yellow
_exptl_crystal_density_diffrn 1.290
_exptl_crystal_description rhombohedral
_exptl_crystal_F_000 1532
_exptl_crystal_preparation 'Solved in CHCl3'
_exptl_crystal_recrystallization_method
'Solution layered with n-hexane. Antisolvent vapor diffusion crystallization methos'
_exptl_crystal_size_max 0.373
_exptl_crystal_size_mid 0.25
_exptl_crystal_size_min 0.12
_refine_diff_density_max 0.294
_refine_diff_density_min -0.406
_refine_diff_density_rms 0.053
_refine_ls_extinction_method none
_refine_ls_goodness_of_fit_ref 1.032
_refine_ls_hydrogen_treatment constr
_refine_ls_matrix_type full
_refine_ls_number_parameters 993
_refine_ls_number_reflns 14756
_refine_ls_number_restraints 1101
_refine_ls_restrained_S_all 0.999
_refine_ls_R_factor_all 0.0655
_refine_ls_R_factor_gt 0.0535
_refine_ls_shift/su_max 0.000
_refine_ls_shift/su_mean 0.000
_refine_ls_structure_factor_coef Fsqd
_refine_ls_weighting_details 'w=1/[\s^2^(Fo^2^)+(0.0755P)^2^+1.1299P] where P=(Fo^2^+2Fc^2^)/3'
_refine_ls_weighting_scheme calc
_refine_ls_wR_factor_gt 0.1438
_refine_ls_wR_factor_ref 0.1544
_reflns_Friedel_coverage 0.000
_reflns_number_gt 11931
_reflns_number_total 14756
_reflns_threshold_expression 'I > 2\s(I)'
_cod_data_source_file ae0c00811_si_002.cif
_cod_data_source_block mba20006
_cod_original_cell_volume 3756.34(18)
_cod_database_code 4517875
_shelx_shelxl_version_number 2016/6
_chemical_oxdiff_formula 'C87 H78 N4 O10'
_shelx_space_group_comment
;
The symmetry employed for this shelxl refinement is uniquely defined
by the following loop, which should always be used as a source of
symmetry information in preference to the above space-group names.
They are only intended as comments.
;
_shelx_estimated_absorpt_t_max 0.829
_shelx_estimated_absorpt_t_min 0.583
_reflns_odcompleteness_completeness 99.97
_reflns_odcompleteness_iscentric 1
_reflns_odcompleteness_theta 66.97
_olex2_refinement_description
;
1. Fixed Uiso
 At 1.2 times of:
  All C(H) groups
 At 1.5 times of:
  All C(H,H,H) groups
2. Restrained distances
 Cl1-C1 \\sim Cl1A-C89
 with sigma of 0.02
 Cl2-C1 \\sim Cl2A-C89
 with sigma of 0.02
 Cl3-C1 \\sim Cl3A-C89
 with sigma of 0.02
 Cl1-Cl2 \\sim Cl1A-Cl2A
 with sigma of 0.04
 Cl1-Cl3 \\sim Cl1A-Cl3A
 with sigma of 0.04
 Cl2-Cl3 \\sim Cl2A-Cl3A
 with sigma of 0.04
3. Rigid bond restraints
 Cl1, Cl2, Cl3, Cl3A, Cl1A, Cl2A
 with sigma for 1-2 distances of 0.01 and sigma for 1-3 distances of 0.01
 C1, C2, C3, C4, C5, C6, C7, C8, C9, C10, C11, C12, C13, C14, C15, C16, C17,
 C18, C19, C20, C21, C22, C23, C24, C25, C26, C27, C28, C29, C30, C31, C32, C33,
  C34, C35, C36, C37, C38, C39, C40, C41, C42, C43, C44, C45, C46, C47, C48,
 C49, C50, C51, C52, C53, C54, C55, C56, C57, C58, C59, C60, C61, C62, C63, C64,
  C65, C66, C67, C68, C69, C70, C71, C72, C73, C74, C75, C76, C77, C78, C79,
 C80, C81, C82, C83, C84, C85, C86, C87, C88, C89, N7, N11, N27, N58, O4, O5,
 O6, O8, O9, O10, O12, O14, O18, O19
 with sigma for 1-2 distances of 0.01 and sigma for 1-3 distances of 0.01
 C1, C2, C3, C4, C5, C6, C7, C8, C9, C10, C11, C12, C13, C14, C15, C16, C17,
 C18, C19, C20, C21, C22, C23, C24, C25, C26, C27, C28, C29, C30, C31, C32, C33,
  C34, C35, C36, C37, C38, C39, C40, C41, C42, C43, C44, C45, C46, C47, C48,
 C49, C50, C51, C52, C53, C54, C55, C56, C57, C58, C59, C60, C61, C62, C63, C64,
  C65, C66, C67, C68, C69, C70, C71, C72, C73, C74, C75, C76, C77, C78, C79,
 C80, C81, C82, C83, C84, C85, C86, C87, C88, C89, O4, O5, O6, O8, O9, O10, O12,
  O14, O18, O19, Cl1, Cl2, Cl3, Cl3A, Cl1A, Cl2A
 with sigma for 1-2 distances of 0.01 and sigma for 1-3 distances of 0.01
4. Uiso/Uaniso restraints and constraints
Cl1 \\sim Cl2 \\sim Cl3 \\sim Cl3A \\sim Cl1A \\sim Cl2A: within 2A with sigma
of 0.04 and sigma for terminal atoms of 0.08
C1 \\sim C2 \\sim C3 \\sim C4 \\sim C5 \\sim C6 \\sim C7 \\sim C8 \\sim C9
\\sim C10 \\sim C11 \\sim C12 \\sim C13 \\sim C14 \\sim C15 \\sim C16 \\sim C17
\\sim C18 \\sim C19 \\sim C20 \\sim C21 \\sim C22 \\sim C23 \\sim C24 \\sim C25
\\sim C26 \\sim C27 \\sim C28 \\sim C29 \\sim C30 \\sim C31 \\sim C32 \\sim C33
\\sim C34 \\sim C35 \\sim C36 \\sim C37 \\sim C38 \\sim C39 \\sim C40 \\sim C41
\\sim C42 \\sim C43 \\sim C44 \\sim C45 \\sim C46 \\sim C47 \\sim C48 \\sim C49
\\sim C50 \\sim C51 \\sim C52 \\sim C53 \\sim C54 \\sim C55 \\sim C56 \\sim C57
\\sim C58 \\sim C59 \\sim C60 \\sim C61 \\sim C62 \\sim C63 \\sim C64 \\sim C65
\\sim C66 \\sim C67 \\sim C68 \\sim C69 \\sim C70 \\sim C71 \\sim C72 \\sim C73
\\sim C74 \\sim C75 \\sim C76 \\sim C77 \\sim C78 \\sim C79 \\sim C80 \\sim C81
\\sim C82 \\sim C83 \\sim C84 \\sim C85 \\sim C86 \\sim C87 \\sim C88 \\sim C89
\\sim N7 \\sim N11 \\sim N27 \\sim N58 \\sim O4 \\sim O5 \\sim O6 \\sim O8
\\sim O9 \\sim O10 \\sim O12 \\sim O14 \\sim O18 \\sim O19: within 2A with
sigma of 0.04 and sigma for terminal atoms of 0.08
C1 \\sim C2 \\sim C3 \\sim C4 \\sim C5 \\sim C6 \\sim C7 \\sim C8 \\sim C9
\\sim C10 \\sim C11 \\sim C12 \\sim C13 \\sim C14 \\sim C15 \\sim C16 \\sim C17
\\sim C18 \\sim C19 \\sim C20 \\sim C21 \\sim C22 \\sim C23 \\sim C24 \\sim C25
\\sim C26 \\sim C27 \\sim C28 \\sim C29 \\sim C30 \\sim C31 \\sim C32 \\sim C33
\\sim C34 \\sim C35 \\sim C36 \\sim C37 \\sim C38 \\sim C39 \\sim C40 \\sim C41
\\sim C42 \\sim C43 \\sim C44 \\sim C45 \\sim C46 \\sim C47 \\sim C48 \\sim C49
\\sim C50 \\sim C51 \\sim C52 \\sim C53 \\sim C54 \\sim C55 \\sim C56 \\sim C57
\\sim C58 \\sim C59 \\sim C60 \\sim C61 \\sim C62 \\sim C63 \\sim C64 \\sim C65
\\sim C66 \\sim C67 \\sim C68 \\sim C69 \\sim C70 \\sim C71 \\sim C72 \\sim C73
\\sim C74 \\sim C75 \\sim C76 \\sim C77 \\sim C78 \\sim C79 \\sim C80 \\sim C81
\\sim C82 \\sim C83 \\sim C84 \\sim C85 \\sim C86 \\sim C87 \\sim C88 \\sim C89
\\sim O4 \\sim O5 \\sim O6 \\sim O8 \\sim O9 \\sim O10 \\sim O12 \\sim O14
\\sim O18 \\sim O19 \\sim Cl1 \\sim Cl2 \\sim Cl3 \\sim Cl3A \\sim Cl1A \\sim
Cl2A: within 2A with sigma of 0.04 and sigma for terminal atoms of 0.08
5. Rigid body (RIGU) restrains
 Cl3, C1, Cl1, Cl2
 with sigma for 1-2 distances of 0.004 and sigma for 1-3 distances of 0.004
 Cl3A, C89, Cl2A, Cl1A
 with sigma for 1-2 distances of 0.004 and sigma for 1-3 distances of 0.004
6. Others
 Sof(C89)=Sof(H89)=Sof(Cl3A)=Sof(Cl1A)=Sof(Cl2A)=1-FVAR(1)
 Sof(Cl1)=Sof(Cl2)=Sof(Cl3)=Sof(C1)=Sof(H1)=FVAR(1)
7.a Ternary CH refined with riding coordinates:
 C1(H1), C89(H89)
7.b Aromatic/amide H refined with riding coordinates:
 C3(H3), C7(H7), C8(H8), C11(H11), C12(H12), C13(H13), C14(H14), C16(H16),
 C19(H19), C20(H20), C21(H21), C28(H28), C29(H29), C30(H30), C31(H31), C32(H32),
  C37(H37), C38(H38), C39(H39), C44(H44), C46(H46), C47(H47), C51(H51),
 C52(H52), C55(H55), C56(H56), C57(H57), C58(H58), C60(H60), C61(H61), C62(H62),
  C63(H63), C64(H64), C65(H65), C66(H66), C67(H67), C69(H69), C70(H70),
 C71(H71), C72(H72), C73(H73), C74(H74), C75(H75), C77(H77), C78(H78), C79(H79),
  C83(H83), C84(H84)
7.c Idealised Me refined as rotating group:
 C53(H53A,H53B,H53C), C54(H54A,H54B,H54C), C68(H68A,H68B,H68C), C76(H76A,H76B,
 H76C), C80(H80A,H80B,H80C), C81(H81A,H81B,H81C), C82(H82A,H82B,H82C), C86(H86A,
 H86B,H86C), C87(H87A,H87B,H87C), C88(H88A,H88B,H88C)
;
_olex2_date_sample_data_collection 2020-01-21
_olex2_submission_special_instructions 'No special instructions were received'
_oxdiff_exptl_absorpt_empirical_details
;
Empirical correction (ABSPACK) includes:
- Absorption correction using spherical harmonics
- Frame scaling
;
_oxdiff_exptl_absorpt_empirical_full_max 1.481
_oxdiff_exptl_absorpt_empirical_full_min 0.659

loop_
_space_group_symop_operation_xyz
'x, y, z'
'-x, -y, -z'

loop_
_atom_site_label
_atom_site_type_symbol
_atom_site_fract_x
_atom_site_fract_y
_atom_site_fract_z
_atom_site_U_iso_or_equiv
_atom_site_adp_type
_atom_site_occupancy
_atom_site_site_symmetry_order
_atom_site_calc_flag
_atom_site_refinement_flags_posn
_atom_site_refinement_flags_adp
_atom_site_refinement_flags_occupancy
_atom_site_disorder_assembly
_atom_site_disorder_group
Cl1 Cl 0.92679(18) 0.09689(14) -0.48070(7) 0.0554(5) Uani 0.690(7) 1 d D U P A 1
Cl2 Cl 0.8060(3) 0.20112(19) -0.54947(8) 0.0645(6) Uani 0.690(7) 1 d D U P A 1
Cl3 Cl 0.68713(14) 0.16601(13) -0.45100(8) 0.0674(5) Uani 0.690(7) 1 d D U P A 1
C1 C 0.8300(3) 0.1846(2) -0.47559(17) 0.0404(9) Uani 0.690(7) 1 d D U P A 1
H1 H 0.870691 0.236763 -0.445534 0.048 Uiso 0.690(7) 1 calc R . P A 1
O4 O 0.65926(12) 0.09994(8) 0.01994(6) 0.0279(3) Uani 1 1 d . U . . .
O5 O 0.83948(12) 0.08490(8) -0.01852(6) 0.0275(3) Uani 1 1 d . U . . .
O6 O 1.27140(16) 0.49517(11) 0.46106(8) 0.0473(4) Uani 1 1 d . U . . .
N7 N 0.91818(17) 0.64161(10) 0.18592(8) 0.0334(4) Uani 1 1 d . U . . .
O8 O 0.71807(15) 0.83938(10) -0.11007(10) 0.0505(4) Uani 1 1 d . U . . .
O9 O 0.24992(16) 0.10623(11) -0.45949(8) 0.0441(4) Uani 1 1 d . U . . .
O10 O 1.18700(17) -0.10805(11) 0.32613(8) 0.0476(4) Uani 1 1 d . U . . .
N11 N 0.42604(16) -0.03695(11) -0.27344(8) 0.0327(4) Uani 1 1 d . U . . .
O12 O 0.95932(17) 0.64985(12) 0.43605(8) 0.0482(4) Uani 1 1 d . U . . .
C2 C 0.74932(16) 0.14730(11) 0.00062(8) 0.0231(3) Uani 1 1 d . U . . .
O14 O 0.78649(15) 0.93393(10) 0.11512(9) 0.0479(4) Uani 1 1 d . U . . .
C3 C 0.93839(17) 0.13544(12) 0.17828(9) 0.0275(4) Uani 1 1 d . U . . .
H3 H 0.935489 0.082792 0.186682 0.033 Uiso 1 1 calc R . . . .
C4 C 0.62504(16) 0.12721(11) -0.10833(8) 0.0241(3) Uani 1 1 d . U . . .
C5 C 0.80381(16) 0.22815(11) 0.05259(8) 0.0242(3) Uani 1 1 d . U . . .
O18 O 0.45310(17) 0.30050(12) -0.43606(8) 0.0500(4) Uani 1 1 d . U . . .
O19 O 0.31144(17) -0.39060(10) -0.32875(8) 0.0468(4) Uani 1 1 d . U . . .
C6 C 0.38276(18) -0.00035(12) -0.32158(9) 0.0299(4) Uani 1 1 d . U . . .
C7 C 0.77943(19) 0.51218(12) 0.15715(10) 0.0325(4) Uani 1 1 d . U . . .
H7 H 0.735384 0.537808 0.191109 0.039 Uiso 1 1 calc R . . . .
C8 C 0.74601(18) 0.42903(12) 0.11879(9) 0.0297(4) Uani 1 1 d . U . . .
H8 H 0.679272 0.399383 0.127172 0.036 Uiso 1 1 calc R . . . .
C9 C 0.78178(17) 0.29731(11) 0.03203(8) 0.0251(3) Uani 1 1 d . U . . .
C10 C 0.81129(17) 0.38932(11) 0.06778(8) 0.0254(4) Uani 1 1 d . U . . .
C11 C 0.48491(17) 0.10675(12) -0.20296(9) 0.0278(4) Uani 1 1 d . U . . .
H11 H 0.436883 0.131152 -0.229170 0.033 Uiso 1 1 calc R . . . .
C12 C 0.62397(17) 0.03626(11) -0.12291(9) 0.0256(3) Uani 1 1 d . U . . .
H12 H 0.669442 0.011745 -0.095952 0.031 Uiso 1 1 calc R . . . .
N27 N 1.07255(17) 0.19997(11) 0.27486(8) 0.0357(4) Uani 1 1 d . U . . .
C13 C 1.01383(17) 0.28290(12) 0.20408(9) 0.0287(4) Uani 1 1 d . U . . .
H13 H 1.062271 0.329897 0.230012 0.034 Uiso 1 1 calc R . . . .
C14 C 0.87251(17) 0.14376(12) 0.12521(9) 0.0261(4) Uani 1 1 d . U . . .
H14 H 0.826427 0.096094 0.098552 0.031 Uiso 1 1 calc R . . . .
C15 C 0.69432(16) 0.18289(11) -0.05165(8) 0.0244(3) Uani 1 1 d . U . . .
C16 C 0.55758(17) -0.01777(11) -0.17597(9) 0.0266(4) Uani 1 1 d . U . . .
H16 H 0.559181 -0.077451 -0.183769 0.032 Uiso 1 1 calc R . . . .
C17 C 0.48804(16) 0.01591(12) -0.21812(9) 0.0262(4) Uani 1 1 d . U . . .
C18 C 0.87246(16) 0.22172(11) 0.10990(8) 0.0242(3) Uani 1 1 d . U . . .
C19 C 0.90628(19) 0.43686(12) 0.05394(9) 0.0307(4) Uani 1 1 d . U . . .
H19 H 0.946946 0.412690 0.018500 0.037 Uiso 1 1 calc R . . . .
C20 C 0.94745(17) 0.29053(12) 0.15102(9) 0.0270(4) Uani 1 1 d . U . . .
H20 H 0.952325 0.342718 0.142079 0.032 Uiso 1 1 calc R . . . .
C21 C 0.7340(2) 0.37269(13) -0.15960(10) 0.0354(4) Uani 1 1 d . U . . .
H21 H 0.777837 0.366282 -0.194142 0.042 Uiso 1 1 calc R . . . .
C22 C 0.87884(18) 0.55731(11) 0.14487(9) 0.0290(4) Uani 1 1 d . U . . .
C23 C 0.69573(17) 0.33042(11) -0.06896(9) 0.0267(4) Uani 1 1 d . U . . .
C24 C 0.88185(19) 0.71421(12) 0.16611(9) 0.0307(4) Uani 1 1 d . U . . .
C25 C 0.39901(17) -0.12691(12) -0.28459(9) 0.0280(4) Uani 1 1 d . U . . .
C26 C 0.71930(17) 0.26976(11) -0.03215(9) 0.0258(4) Uani 1 1 d . U . . .
C27 C 0.3000(2) 0.07121(13) -0.41510(10) 0.0340(4) Uani 1 1 d . U . . .
C28 C 0.7607(2) 0.69724(14) -0.09860(11) 0.0393(5) Uani 1 1 d . U . . .
H28 H 0.822368 0.720037 -0.065982 0.047 Uiso 1 1 calc R . . . .
C29 C 1.16911(19) 0.05850(14) 0.24550(10) 0.0349(4) Uani 1 1 d . U . . .
H29 H 1.194162 0.069307 0.210200 0.042 Uiso 1 1 calc R . . . .
C30 C 0.55128(17) 0.16008(11) -0.15027(9) 0.0267(4) Uani 1 1 d . U . . .
H30 H 0.547472 0.219767 -0.141986 0.032 Uiso 1 1 calc R . . . .
C31 C 1.0882(2) 0.40965(14) 0.40363(10) 0.0363(4) Uani 1 1 d . U . . .
H31 H 1.034307 0.448482 0.426479 0.044 Uiso 1 1 calc R . . . .
C32 C 0.9410(2) 0.52016(12) 0.09258(10) 0.0332(4) Uani 1 1 d . U . . .
H32 H 1.005672 0.550805 0.083386 0.040 Uiso 1 1 calc R . . . .
C33 C 0.33757(19) -0.30303(12) -0.31042(10) 0.0325(4) Uani 1 1 d . U . . .
C34 C 1.10116(18) 0.11925(13) 0.28539(9) 0.0301(4) Uani 1 1 d . U . . .
C35 C 0.81404(19) 0.85948(13) 0.12953(11) 0.0355(4) Uani 1 1 d . U . . .
C36 C 1.12060(19) 0.27709(13) 0.32212(9) 0.0306(4) Uani 1 1 d . U . . .
C37 C 0.30463(19) -0.24383(13) -0.25642(10) 0.0348(4) Uani 1 1 d . U . . .
H37 H 0.262188 -0.262386 -0.228560 0.042 Uiso 1 1 calc R . . . .
C38 C 1.20055(19) -0.01843(14) 0.25732(10) 0.0351(4) Uani 1 1 d . U . . .
H38 H 1.246734 -0.058574 0.230298 0.042 Uiso 1 1 calc R . . . .
C39 C 1.04174(19) 0.33432(14) 0.35716(10) 0.0349(4) Uani 1 1 d . U . . .
H39 H 0.956450 0.322682 0.349785 0.042 Uiso 1 1 calc R . . . .
C40 C 0.6428(2) 0.43331(12) -0.14688(10) 0.0369(5) Uani 1 1 d . U . . .
C41 C 1.2155(2) 0.42548(14) 0.41508(9) 0.0353(4) Uani 1 1 d . U . . .
C42 C 0.6393(2) 0.57321(13) -0.16741(10) 0.0369(4) Uani 1 1 d . U . . .
N58 N 0.6108(2) 0.48274(12) -0.18826(9) 0.0483(5) Uani 1 1 d . U . . .
C43 C 1.00981(17) 0.20558(12) 0.21980(9) 0.0277(4) Uani 1 1 d . U . . .
C44 C 0.33538(19) -0.15606(13) -0.24390(10) 0.0340(4) Uani 1 1 d . U . . .
H44 H 0.312748 -0.116412 -0.207582 0.041 Uiso 1 1 calc R . . . .
C45 C 0.6960(2) 0.75141(13) -0.12663(11) 0.0374(5) Uani 1 1 d . U . . .
C46 C 0.4331(2) -0.18738(13) -0.33821(10) 0.0347(4) Uani 1 1 d . U . . .
H46 H 0.477553 -0.169187 -0.365548 0.042 Uiso 1 1 calc R . . . .
C47 C 0.4015(2) -0.27443(13) -0.35141(10) 0.0371(4) Uani 1 1 d . U . . .
H47 H 0.423235 -0.313999 -0.387974 0.044 Uiso 1 1 calc R . . . .
C48 C 1.16244(19) -0.03481(13) 0.30979(10) 0.0343(4) Uani 1 1 d . U . . .
C49 C 0.9464(2) 0.65286(14) 0.37559(10) 0.0371(4) Uani 1 1 d . U . . .
C50 C 0.92889(19) 0.64930(12) 0.25063(9) 0.0315(4) Uani 1 1 d . U . . .
C51 C 0.93999(19) 0.79563(13) 0.19631(10) 0.0340(4) Uani 1 1 d . U . . .
H51 H 1.002340 0.801549 0.228724 0.041 Uiso 1 1 calc R . . . .
C52 C 0.7327(2) 0.60858(14) -0.11965(11) 0.0406(5) Uani 1 1 d . U . . .
H52 H 0.777381 0.572311 -0.101348 0.049 Uiso 1 1 calc R . . . .
C53 C 0.56621(19) 0.15079(14) 0.05271(11) 0.0377(4) Uani 1 1 d . U . . .
H53A H 0.531196 0.186912 0.029254 0.057 Uiso 1 1 calc GR . . . .
H53B H 0.602467 0.186452 0.092822 0.057 Uiso 1 1 calc GR . . . .
H53C H 0.502085 0.113365 0.058212 0.057 Uiso 1 1 calc GR . . . .
C54 C 1.2625(2) -0.17018(15) 0.28916(13) 0.0476(5) Uani 1 1 d . U . . .
H54A H 1.225480 -0.189186 0.246725 0.071 Uiso 1 1 calc GR . . . .
H54B H 1.269623 -0.218857 0.304900 0.071 Uiso 1 1 calc GR . . . .
H54C H 1.343503 -0.144644 0.290784 0.071 Uiso 1 1 calc GR . . . .
C55 C 0.4637(2) 0.31757(15) -0.32909(11) 0.0411(5) Uani 1 1 d . U . . .
H55 H 0.414668 0.267010 -0.338746 0.049 Uiso 1 1 calc R . . . .
C56 C 1.0091(2) 0.59503(13) 0.27218(10) 0.0381(4) Uani 1 1 d . U . . .
H56 H 1.057103 0.557243 0.244587 0.046 Uiso 1 1 calc R . . . .
C57 C 0.6024(2) 0.71672(14) -0.17410(12) 0.0405(5) Uani 1 1 d . U . . .
H57 H 0.558420 0.752950 -0.192718 0.049 Uiso 1 1 calc R . . . .
C58 C 0.7911(2) 0.70752(13) 0.11738(11) 0.0385(5) Uani 1 1 d . U . . .
H58 H 0.751721 0.653964 0.096744 0.046 Uiso 1 1 calc R . . . .
C59 C 0.5773(2) 0.43721(14) -0.25172(10) 0.0383(5) Uani 1 1 d . U . . .
C60 C 0.7573(2) 0.77885(14) 0.09852(11) 0.0387(5) Uani 1 1 d . U . . .
H60 H 0.696792 0.772666 0.065249 0.046 Uiso 1 1 calc R . . . .
C61 C 1.0941(2) 0.02601(15) 0.34985(10) 0.0394(5) Uani 1 1 d . U . . .
H61 H 1.069312 0.015532 0.385310 0.047 Uiso 1 1 calc R . . . .
C62 C 0.5736(2) 0.62874(14) -0.19415(11) 0.0398(5) Uani 1 1 d . U . . .
H62 H 0.509884 0.606456 -0.225765 0.048 Uiso 1 1 calc R . . . .
C63 C 0.6079(2) 0.39421(13) -0.05499(10) 0.0377(4) Uani 1 1 d . U . . .
H63 H 0.566909 0.402889 -0.019285 0.045 Uiso 1 1 calc R . . . .
C64 C 1.0179(2) 0.59690(14) 0.33374(11) 0.0409(5) Uani 1 1 d . U . . .
H64 H 1.071938 0.560610 0.347451 0.049 Uiso 1 1 calc R . . . .
C65 C 0.46331(19) 0.01245(14) -0.36243(10) 0.0353(4) Uani 1 1 d . U . . .
H65 H 0.545727 -0.002723 -0.358436 0.042 Uiso 1 1 calc R . . . .
C66 C 0.8606(2) 0.70642(14) 0.29304(10) 0.0366(4) Uani 1 1 d . U . . .
H66 H 0.807880 0.743565 0.279549 0.044 Uiso 1 1 calc R . . . .
C67 C 1.2952(2) 0.36924(16) 0.37930(11) 0.0416(5) Uani 1 1 d . U . . .
H67 H 1.380426 0.381074 0.386426 0.050 Uiso 1 1 calc R . . . .
C68 C 0.9303(2) 0.10765(14) -0.05325(11) 0.0382(5) Uani 1 1 d . U . . .
H68A H 0.892521 0.105673 -0.093841 0.057 Uiso 1 1 calc GR . . . .
H68B H 0.996181 0.067461 -0.057612 0.057 Uiso 1 1 calc GR . . . .
H68C H 0.963434 0.165129 -0.031667 0.057 Uiso 1 1 calc GR . . . .
C69 C 0.8697(2) 0.70913(15) 0.35525(11) 0.0402(5) Uani 1 1 d . U . . .
H69 H 0.824481 0.748582 0.383280 0.048 Uiso 1 1 calc R . . . .
C70 C 0.9058(2) 0.86688(12) 0.17850(11) 0.0367(4) Uani 1 1 d . U . . .
H70 H 0.944356 0.920597 0.199434 0.044 Uiso 1 1 calc R . . . .
C71 C 0.76046(18) 0.32144(13) -0.12113(9) 0.0310(4) Uani 1 1 d . U . . .
H71 H 0.821776 0.280779 -0.130138 0.037 Uiso 1 1 calc R . . . .
C72 C 1.0628(2) 0.10175(14) 0.33746(10) 0.0372(4) Uani 1 1 d . U . . .
H72 H 1.015527 0.141472 0.364169 0.045 Uiso 1 1 calc R . . . .
C73 C 0.5004(2) 0.36292(15) -0.26775(10) 0.0399(5) Uani 1 1 d . U . . .
H73 H 0.473282 0.343524 -0.236265 0.048 Uiso 1 1 calc R . . . .
C74 C 0.2192(2) 0.06006(15) -0.37339(11) 0.0380(4) Uani 1 1 d . U . . .
H74 H 0.137514 0.076956 -0.376508 0.046 Uiso 1 1 calc R . . . .
C75 C 1.2483(2) 0.29557(15) 0.33303(10) 0.0385(5) Uani 1 1 d . U . . .
H75 H 1.302224 0.258132 0.309054 0.046 Uiso 1 1 calc R . . . .
C76 C 0.2474(2) -0.42500(15) -0.28860(13) 0.0484(6) Uani 1 1 d . U . . .
H76A H 0.239979 -0.486949 -0.305619 0.073 Uiso 1 1 calc GR . . . .
H76B H 0.166056 -0.401694 -0.285162 0.073 Uiso 1 1 calc GR . . . .
H76C H 0.292957 -0.409496 -0.248010 0.073 Uiso 1 1 calc GR . . . .
C77 C 0.4221(2) 0.04785(14) -0.40947(10) 0.0375(4) Uani 1 1 d . U . . .
H77 H 0.476591 0.055707 -0.436962 0.045 Uiso 1 1 calc R . . . .
C78 C 0.26038(19) 0.02388(14) -0.32732(10) 0.0362(4) Uani 1 1 d . U . . .
H78 H 0.205707 0.015726 -0.300006 0.043 Uiso 1 1 calc R . . . .
C79 C 0.5809(2) 0.44490(14) -0.09386(11) 0.0434(5) Uani 1 1 d . U . . .
H79 H 0.521239 0.486733 -0.084402 0.052 Uiso 1 1 calc R . . . .
C80 C 0.3210(3) 0.10328(17) -0.51007(11) 0.0480(6) Uani 1 1 d . U . . .
H80A H 0.274515 0.127188 -0.538890 0.072 Uiso 1 1 calc GR . . . .
H80B H 0.338867 0.044254 -0.531050 0.072 Uiso 1 1 calc GR . . . .
H80C H 0.397343 0.136415 -0.494357 0.072 Uiso 1 1 calc GR . . . .
C81 C 0.6787(2) 0.93043(17) 0.07327(14) 0.0493(6) Uani 1 1 d . U . . .
H81A H 0.691962 0.892887 0.032575 0.074 Uiso 1 1 calc GR . . . .
H81B H 0.662346 0.987540 0.070938 0.074 Uiso 1 1 calc GR . . . .
H81C H 0.609040 0.908500 0.088031 0.074 Uiso 1 1 calc GR . . . .
C82 C 0.8754(3) 0.6999(2) 0.47713(13) 0.0536(6) Uani 1 1 d . U . . .
H82A H 0.791388 0.681818 0.460227 0.080 Uiso 1 1 calc GR . . . .
H82B H 0.888038 0.760185 0.481312 0.080 Uiso 1 1 calc GR . . . .
H82C H 0.890450 0.691385 0.517363 0.080 Uiso 1 1 calc GR . . . .
C83 C 0.6183(2) 0.46371(15) -0.30005(11) 0.0429(5) Uani 1 1 d . U . . .
H83 H 0.673043 0.511412 -0.290637 0.051 Uiso 1 1 calc R . . . .
C84 C 0.5787(2) 0.42004(16) -0.36178(11) 0.0442(5) Uani 1 1 d . U . . .
H84 H 0.605123 0.439458 -0.393401 0.053 Uiso 1 1 calc R . . . .
C85 C 0.4998(2) 0.34743(15) -0.37662(10) 0.0396(5) Uani 1 1 d . U . . .
C86 C 0.8290(2) 0.87272(15) -0.07163(15) 0.0519(6) Uani 1 1 d . U . . .
H86A H 0.898473 0.843180 -0.090862 0.078 Uiso 1 1 calc GR . . . .
H86B H 0.825266 0.864099 -0.031628 0.078 Uiso 1 1 calc GR . . . .
H86C H 0.838597 0.933534 -0.066304 0.078 Uiso 1 1 calc GR . . . .
C87 C 1.1954(3) 0.54316(18) 0.50717(12) 0.0550(6) Uani 1 1 d . U . . .
H87A H 1.132573 0.571044 0.488012 0.083 Uiso 1 1 calc GR . . . .
H87B H 1.245874 0.586152 0.539144 0.083 Uiso 1 1 calc GR . . . .
H87C H 1.156645 0.504535 0.525338 0.083 Uiso 1 1 calc GR . . . .
C88 C 0.4834(3) 0.3313(2) -0.48562(12) 0.0636(8) Uani 1 1 d . U . . .
H88A H 0.445381 0.293382 -0.524566 0.095 Uiso 1 1 calc GR . . . .
H88B H 0.571895 0.332726 -0.486452 0.095 Uiso 1 1 calc GR . . . .
H88C H 0.453275 0.388607 -0.479339 0.095 Uiso 1 1 calc GR . . . .
C89 C 0.7955(12) 0.1449(8) -0.5129(7) 0.091(3) Uani 0.310(7) 1 d D U P A 2
H89 H 0.748591 0.096423 -0.543841 0.109 Uiso 0.310(7) 1 calc R . P A 2
Cl3A Cl 0.7026(10) 0.1925(9) -0.4520(5) 0.211(5) Uani 0.310(7) 1 d D U P A 2
Cl1A Cl 0.8261(9) 0.2228(6) -0.5467(4) 0.115(3) Uani 0.310(7) 1 d D U P A 2
Cl2A Cl 0.9291(9) 0.1064(7) -0.4822(5) 0.141(4) Uani 0.310(7) 1 d D U P A 2

loop_
_atom_site_aniso_label
_atom_site_aniso_U_11
_atom_site_aniso_U_22
_atom_site_aniso_U_33
_atom_site_aniso_U_23
_atom_site_aniso_U_13
_atom_site_aniso_U_12
Cl1 0.0580(9) 0.0530(8) 0.0520(8) 0.0135(6) -0.0031(6) 0.0222(6)
Cl2 0.0795(11) 0.0752(12) 0.0449(7) 0.0272(6) 0.0056(6) 0.0262(9)
Cl3 0.0440(7) 0.0894(10) 0.0786(9) 0.0391(7) 0.0096(6) 0.0053(6)
C1 0.0377(16) 0.0389(18) 0.0384(18) 0.0052(14) -0.0046(13) 0.0001(13)
O4 0.0337(7) 0.0234(6) 0.0284(7) 0.0107(5) 0.0032(5) -0.0042(5)
O5 0.0327(6) 0.0194(6) 0.0286(7) 0.0049(5) 0.0031(5) 0.0024(5)
O6 0.0544(9) 0.0428(9) 0.0362(8) 0.0010(7) 0.0009(7) -0.0131(7)
N7 0.0501(10) 0.0176(7) 0.0286(8) 0.0033(6) -0.0027(7) -0.0023(6)
O8 0.0440(8) 0.0226(7) 0.0831(13) 0.0145(8) 0.0026(8) 0.0025(6)
O9 0.0520(9) 0.0467(9) 0.0379(8) 0.0201(7) 0.0022(7) 0.0110(7)
O10 0.0655(10) 0.0354(8) 0.0495(10) 0.0217(7) 0.0141(8) 0.0112(7)
N11 0.0437(9) 0.0251(8) 0.0269(8) 0.0067(6) -0.0045(7) -0.0066(7)
O12 0.0585(10) 0.0541(10) 0.0367(8) 0.0217(8) 0.0014(7) 0.0093(8)
C2 0.0297(8) 0.0180(8) 0.0218(8) 0.0067(6) 0.0010(6) -0.0013(6)
O14 0.0430(8) 0.0324(8) 0.0769(12) 0.0308(8) 0.0021(8) -0.0013(6)
C3 0.0320(9) 0.0226(8) 0.0291(9) 0.0101(7) 0.0027(7) -0.0002(7)
C4 0.0281(8) 0.0202(8) 0.0235(8) 0.0058(6) 0.0033(7) -0.0021(6)
C5 0.0305(9) 0.0188(8) 0.0224(8) 0.0048(6) 0.0028(7) -0.0013(6)
O18 0.0585(10) 0.0580(10) 0.0298(8) 0.0094(7) -0.0002(7) -0.0071(8)
O19 0.0702(11) 0.0251(7) 0.0427(9) 0.0064(6) 0.0085(8) -0.0067(7)
C6 0.0374(10) 0.0242(8) 0.0247(9) 0.0041(7) -0.0023(7) -0.0035(7)
C7 0.0394(10) 0.0241(9) 0.0304(10) 0.0026(7) 0.0050(8) 0.0031(7)
C8 0.0344(9) 0.0224(8) 0.0304(10) 0.0054(7) 0.0026(7) -0.0017(7)
C9 0.0320(9) 0.0198(8) 0.0233(8) 0.0064(7) 0.0023(7) -0.0008(6)
C10 0.0355(9) 0.0178(8) 0.0220(8) 0.0061(6) -0.0020(7) -0.0006(7)
C11 0.0319(9) 0.0254(9) 0.0261(9) 0.0091(7) -0.0018(7) -0.0005(7)
C12 0.0301(9) 0.0215(8) 0.0252(9) 0.0073(7) 0.0020(7) 0.0000(6)
N27 0.0482(10) 0.0290(8) 0.0281(8) 0.0091(7) -0.0070(7) 0.0020(7)
C13 0.0334(9) 0.0240(8) 0.0259(9) 0.0049(7) -0.0012(7) -0.0031(7)
C14 0.0304(9) 0.0231(8) 0.0241(9) 0.0063(7) 0.0028(7) -0.0016(6)
C15 0.0299(8) 0.0201(8) 0.0236(8) 0.0073(7) 0.0034(7) 0.0016(6)
C16 0.0317(9) 0.0197(8) 0.0266(9) 0.0046(7) 0.0024(7) -0.0015(7)
C17 0.0282(8) 0.0245(8) 0.0245(9) 0.0052(7) 0.0033(7) -0.0040(7)
C18 0.0279(8) 0.0227(8) 0.0213(8) 0.0054(6) 0.0036(6) 0.0011(6)
C19 0.0438(10) 0.0231(9) 0.0245(9) 0.0055(7) 0.0056(8) -0.0026(7)
C20 0.0333(9) 0.0209(8) 0.0268(9) 0.0076(7) 0.0026(7) -0.0007(7)
C21 0.0454(11) 0.0326(10) 0.0309(10) 0.0146(8) 0.0020(8) -0.0092(8)
C22 0.0406(10) 0.0161(8) 0.0278(9) 0.0052(7) -0.0034(7) -0.0014(7)
C23 0.0353(9) 0.0191(8) 0.0239(9) 0.0060(7) -0.0035(7) -0.0048(7)
C24 0.0403(10) 0.0196(8) 0.0310(10) 0.0059(7) 0.0047(8) -0.0011(7)
C25 0.0301(9) 0.0248(9) 0.0256(9) 0.0044(7) -0.0027(7) -0.0039(7)
C26 0.0327(9) 0.0193(8) 0.0249(9) 0.0063(7) 0.0021(7) -0.0011(6)
C27 0.0417(11) 0.0297(9) 0.0291(10) 0.0084(8) -0.0018(8) 0.0020(8)
C28 0.0451(11) 0.0291(10) 0.0434(12) 0.0114(9) 0.0014(9) -0.0035(8)
C29 0.0367(10) 0.0403(11) 0.0318(10) 0.0165(9) 0.0061(8) 0.0044(8)
C30 0.0325(9) 0.0192(8) 0.0285(9) 0.0081(7) 0.0018(7) -0.0018(6)
C31 0.0424(11) 0.0344(10) 0.0311(10) 0.0085(8) 0.0037(8) 0.0039(8)
C32 0.0436(11) 0.0247(9) 0.0309(10) 0.0083(8) 0.0035(8) -0.0078(8)
C33 0.0370(10) 0.0240(9) 0.0335(10) 0.0056(8) -0.0012(8) -0.0025(7)
C34 0.0326(9) 0.0302(9) 0.0277(9) 0.0113(7) -0.0035(7) 0.0006(7)
C35 0.0374(10) 0.0256(9) 0.0479(12) 0.0163(9) 0.0089(9) 0.0029(8)
C36 0.0384(10) 0.0287(9) 0.0256(9) 0.0118(7) -0.0042(7) 0.0005(7)
C37 0.0382(10) 0.0320(10) 0.0336(10) 0.0084(8) 0.0070(8) -0.0071(8)
C38 0.0346(10) 0.0371(10) 0.0349(11) 0.0121(8) 0.0064(8) 0.0069(8)
C39 0.0347(10) 0.0357(10) 0.0328(10) 0.0102(8) -0.0030(8) -0.0005(8)
C40 0.0600(13) 0.0203(8) 0.0297(10) 0.0103(7) -0.0073(9) -0.0065(8)
C41 0.0462(11) 0.0320(10) 0.0265(10) 0.0089(8) -0.0009(8) -0.0064(8)
C42 0.0555(12) 0.0244(9) 0.0327(10) 0.0127(8) 0.0010(9) -0.0007(8)
N58 0.0876(15) 0.0245(9) 0.0326(10) 0.0138(7) -0.0113(10) -0.0056(9)
C43 0.0305(9) 0.0284(9) 0.0246(9) 0.0089(7) 0.0012(7) 0.0016(7)
C44 0.0389(10) 0.0280(9) 0.0310(10) 0.0017(8) 0.0075(8) -0.0043(8)
C45 0.0384(10) 0.0223(9) 0.0517(13) 0.0098(8) 0.0116(9) 0.0017(8)
C46 0.0444(11) 0.0306(10) 0.0281(10) 0.0064(8) 0.0071(8) -0.0026(8)
C47 0.0500(12) 0.0283(10) 0.0291(10) 0.0024(8) 0.0069(9) -0.0001(8)
C48 0.0357(10) 0.0316(10) 0.0376(11) 0.0151(8) -0.0009(8) -0.0001(8)
C49 0.0434(11) 0.0347(10) 0.0332(10) 0.0131(8) -0.0053(8) -0.0046(8)
C50 0.0395(10) 0.0207(8) 0.0314(10) 0.0058(7) -0.0028(8) -0.0054(7)
C51 0.0375(10) 0.0252(9) 0.0363(11) 0.0066(8) -0.0015(8) -0.0035(7)
C52 0.0544(13) 0.0282(10) 0.0422(12) 0.0177(9) -0.0044(10) 0.0014(9)
C53 0.0339(10) 0.0409(11) 0.0416(12) 0.0159(9) 0.0094(9) 0.0012(8)
C54 0.0551(14) 0.0341(11) 0.0554(15) 0.0166(10) 0.0047(11) 0.0091(10)
C55 0.0440(11) 0.0423(12) 0.0366(11) 0.0128(9) 0.0003(9) -0.0058(9)
C56 0.0471(12) 0.0282(10) 0.0369(11) 0.0074(8) 0.0019(9) 0.0048(8)
C57 0.0436(11) 0.0283(10) 0.0535(13) 0.0184(9) 0.0043(10) 0.0072(8)
C58 0.0490(12) 0.0225(9) 0.0401(11) 0.0067(8) -0.0058(9) -0.0051(8)
C59 0.0554(12) 0.0288(10) 0.0313(10) 0.0125(8) -0.0045(9) 0.0011(9)
C60 0.0454(11) 0.0298(10) 0.0391(11) 0.0102(9) -0.0040(9) -0.0005(8)
C61 0.0498(12) 0.0398(11) 0.0327(11) 0.0156(9) 0.0102(9) 0.0026(9)
C62 0.0481(12) 0.0314(10) 0.0412(12) 0.0156(9) -0.0046(9) -0.0011(9)
C63 0.0563(13) 0.0290(10) 0.0286(10) 0.0090(8) 0.0070(9) 0.0083(9)
C64 0.0466(12) 0.0346(11) 0.0439(12) 0.0168(9) -0.0008(9) 0.0062(9)
C65 0.0316(9) 0.0390(11) 0.0364(11) 0.0142(9) 0.0005(8) 0.0012(8)
C66 0.0449(11) 0.0306(10) 0.0336(10) 0.0103(8) -0.0018(9) 0.0050(8)
C67 0.0361(11) 0.0448(12) 0.0403(12) 0.0089(10) 0.0000(9) -0.0037(9)
C68 0.0358(10) 0.0360(11) 0.0413(12) 0.0081(9) 0.0101(9) 0.0017(8)
C69 0.0487(12) 0.0372(11) 0.0335(11) 0.0097(9) 0.0018(9) 0.0074(9)
C70 0.0400(10) 0.0206(9) 0.0477(12) 0.0076(8) 0.0053(9) -0.0054(7)
C71 0.0358(10) 0.0281(9) 0.0302(10) 0.0112(8) 0.0004(8) -0.0030(7)
C72 0.0454(11) 0.0357(10) 0.0309(10) 0.0095(8) 0.0076(8) 0.0057(8)
C73 0.0498(12) 0.0391(11) 0.0330(11) 0.0157(9) 0.0004(9) -0.0039(9)
C74 0.0338(10) 0.0407(11) 0.0396(11) 0.0127(9) 0.0017(8) 0.0054(8)
C75 0.0389(11) 0.0398(11) 0.0343(11) 0.0076(9) 0.0037(8) 0.0035(9)
C76 0.0564(14) 0.0334(11) 0.0569(15) 0.0174(10) 0.0018(11) -0.0116(10)
C77 0.0403(11) 0.0399(11) 0.0357(11) 0.0160(9) 0.0070(9) 0.0009(8)
C78 0.0371(10) 0.0381(11) 0.0330(10) 0.0094(8) 0.0057(8) -0.0006(8)
C79 0.0685(15) 0.0277(10) 0.0338(11) 0.0098(8) 0.0025(10) 0.0148(10)
C80 0.0649(15) 0.0492(13) 0.0343(12) 0.0197(10) 0.0026(10) 0.0088(11)
C81 0.0382(11) 0.0467(13) 0.0782(18) 0.0411(13) 0.0074(11) 0.0026(9)
C82 0.0617(15) 0.0642(16) 0.0427(13) 0.0265(12) 0.0101(11) 0.0074(12)
C83 0.0565(13) 0.0349(11) 0.0396(12) 0.0166(9) -0.0006(10) -0.0064(9)
C84 0.0575(14) 0.0438(12) 0.0351(11) 0.0178(10) 0.0048(10) -0.0025(10)
C85 0.0428(11) 0.0436(12) 0.0309(10) 0.0099(9) 0.0007(8) 0.0020(9)
C86 0.0403(12) 0.0256(10) 0.0827(19) 0.0044(11) 0.0112(12) -0.0004(9)
C87 0.0668(16) 0.0438(13) 0.0417(13) -0.0036(10) -0.0025(12) -0.0019(11)
C88 0.088(2) 0.0697(18) 0.0304(12) 0.0137(12) -0.0011(13) -0.0110(16)
C89 0.079(7) 0.059(7) 0.130(11) 0.024(7) 0.007(7) 0.005(6)
Cl3A 0.192(8) 0.225(10) 0.294(11) 0.155(8) 0.156(8) 0.107(7)
Cl1A 0.092(3) 0.092(4) 0.169(6) 0.057(4) -0.006(3) 0.017(3)
Cl2A 0.131(6) 0.102(5) 0.203(8) 0.069(5) 0.008(5) 0.039(4)

loop_
_atom_type_symbol
_atom_type_description
_atom_type_scat_dispersion_real
_atom_type_scat_dispersion_imag
_atom_type_scat_source
C C 0.0181 0.0091 'International Tables Vol C Tables 4.2.6.8 and 6.1.1.4'
H H 0.0000 0.0000 'International Tables Vol C Tables 4.2.6.8 and 6.1.1.4'
Cl Cl 0.3639 0.7018 'International Tables Vol C Tables 4.2.6.8 and 6.1.1.4'
N N 0.0311 0.0180 'International Tables Vol C Tables 4.2.6.8 and 6.1.1.4'
O O 0.0492 0.0322 'International Tables Vol C Tables 4.2.6.8 and 6.1.1.4'

loop_
_geom_angle_atom_site_label_1
_geom_angle_atom_site_label_2
_geom_angle_atom_site_label_3
_geom_angle
_geom_angle_site_symmetry_1
_geom_angle_site_symmetry_3
_geom_angle_publ_flag
Cl1 C1 Cl2 109.2(2) . . ?
Cl3 C1 Cl1 111.2(2) . . ?
Cl3 C1 Cl2 109.5(2) . . ?
C2 O4 C53 114.77(14) . . ?
C2 O5 C68 114.92(14) . . ?
C41 O6 C87 116.82(18) . . ?
C24 N7 C22 117.12(16) . . ?
C50 N7 C22 115.03(15) . . ?
C50 N7 C24 119.59(16) . . ?
C45 O8 C86 116.70(18) . . ?
C27 O9 C80 117.39(18) . . ?
C48 O10 C54 118.26(18) . . ?
C17 N11 C6 119.61(16) . . ?
C17 N11 C25 123.13(16) . . ?
C25 N11 C6 117.23(16) . . ?
C49 O12 C82 116.52(18) . . ?
O4 C2 C5 113.69(14) . . ?
O4 C2 C15 111.92(14) . . ?
O5 C2 O4 101.84(13) . . ?
O5 C2 C5 111.99(14) . . ?
O5 C2 C15 113.49(14) . . ?
C15 C2 C5 104.26(13) . . ?
C35 O14 C81 116.73(18) . . ?
C14 C3 C43 120.79(17) . . ?
C12 C4 C15 121.24(16) . . ?
C12 C4 C30 115.91(16) . . ?
C30 C4 C15 122.80(16) . . ?
C9 C5 C2 107.27(15) . . ?
C9 C5 C18 130.88(16) . . ?
C18 C5 C2 121.72(15) . . ?
C85 O18 C88 117.3(2) . . ?
C33 O19 C76 118.17(18) . . ?
C65 C6 N11 120.22(18) . . ?
C65 C6 C78 119.17(19) . . ?
C78 C6 N11 120.60(18) . . ?
C8 C7 C22 120.07(18) . . ?
C7 C8 C10 120.82(18) . . ?
C5 C9 C10 126.41(17) . . ?
C5 C9 C26 110.76(15) . . ?
C26 C9 C10 122.81(16) . . ?
C8 C10 C9 119.21(16) . . ?
C19 C10 C8 118.56(16) . . ?
C19 C10 C9 122.16(17) . . ?
C30 C11 C17 121.40(17) . . ?
C16 C12 C4 122.22(17) . . ?
C34 N27 C36 116.92(16) . . ?
C43 N27 C34 122.99(17) . . ?
C43 N27 C36 119.90(16) . . ?
C20 C13 C43 121.34(17) . . ?
C3 C14 C18 122.47(17) . . ?
C4 C15 C2 121.82(15) . . ?
C26 C15 C2 107.19(15) . . ?
C26 C15 C4 130.93(17) . . ?
C12 C16 C17 121.09(16) . . ?
N11 C17 C11 120.55(17) . . ?
N11 C17 C16 122.23(17) . . ?
C16 C17 C11 117.20(17) . . ?
C14 C18 C5 121.28(16) . . ?
C14 C18 C20 115.97(17) . . ?
C20 C18 C5 122.66(16) . . ?
C32 C19 C10 120.80(18) . . ?
C13 C20 C18 122.02(17) . . ?
C40 C21 C71 120.39(19) . . ?
C7 C22 N7 120.61(18) . . ?
C32 C22 N7 119.67(17) . . ?
C32 C22 C7 119.72(17) . . ?
C63 C23 C26 122.46(17) . . ?
C63 C23 C71 118.65(18) . . ?
C71 C23 C26 118.84(17) . . ?
C51 C24 N7 119.56(18) . . ?
C58 C24 N7 122.37(17) . . ?
C58 C24 C51 118.06(18) . . ?
C44 C25 N11 121.51(17) . . ?
C44 C25 C46 118.41(18) . . ?
C46 C25 N11 120.05(18) . . ?
C9 C26 C23 122.62(15) . . ?
C15 C26 C9 110.40(16) . . ?
C15 C26 C23 126.90(17) . . ?
O9 C27 C74 115.62(19) . . ?
O9 C27 C77 124.6(2) . . ?
C77 C27 C74 119.82(19) . . ?
C45 C28 C52 119.6(2) . . ?
C34 C29 C38 121.10(19) . . ?
C11 C30 C4 122.11(17) . . ?
C41 C31 C39 119.0(2) . . ?
C22 C32 C19 119.86(18) . . ?
O19 C33 C37 125.56(19) . . ?
O19 C33 C47 114.92(18) . . ?
C37 C33 C47 119.51(18) . . ?
C29 C34 N27 121.43(18) . . ?
C29 C34 C72 118.87(18) . . ?
C72 C34 N27 119.69(18) . . ?
O14 C35 C60 124.4(2) . . ?
O14 C35 C70 116.54(19) . . ?
C60 C35 C70 119.09(19) . . ?
C39 C36 N27 120.72(18) . . ?
C39 C36 C75 119.09(19) . . ?
C75 C36 N27 120.18(19) . . ?
C33 C37 C44 119.68(19) . . ?
C48 C38 C29 119.44(19) . . ?
C36 C39 C31 121.01(19) . . ?
C21 C40 N58 120.4(2) . . ?
C21 C40 C79 119.53(19) . . ?
C79 C40 N58 120.0(2) . . ?
O6 C41 C31 124.0(2) . . ?
O6 C41 C67 115.70(19) . . ?
C67 C41 C31 120.29(19) . . ?
C52 C42 N58 120.89(19) . . ?
C52 C42 C62 118.35(19) . . ?
C62 C42 N58 120.8(2) . . ?
C42 N58 C40 118.77(18) . . ?
C59 N58 C40 117.74(17) . . ?
C59 N58 C42 122.07(18) . . ?
N27 C43 C3 121.86(17) . . ?
N27 C43 C13 120.77(17) . . ?
C13 C43 C3 117.35(17) . . ?
C25 C44 C37 121.21(18) . . ?
O8 C45 C28 124.0(2) . . ?
O8 C45 C57 116.5(2) . . ?
C57 C45 C28 119.49(19) . . ?
C47 C46 C25 120.75(19) . . ?
C46 C47 C33 120.42(19) . . ?
O10 C48 C38 124.8(2) . . ?
O10 C48 C61 115.62(19) . . ?
C38 C48 C61 119.56(19) . . ?
O12 C49 C64 116.73(19) . . ?
O12 C49 C69 123.8(2) . . ?
C69 C49 C64 119.4(2) . . ?
C56 C50 N7 118.58(19) . . ?
C66 C50 N7 122.95(18) . . ?
C66 C50 C56 118.4(2) . . ?
C70 C51 C24 120.7(2) . . ?
C42 C52 C28 121.3(2) . . ?
C73 C55 C85 119.9(2) . . ?
C64 C56 C50 120.8(2) . . ?
C62 C57 C45 120.7(2) . . ?
C24 C58 C60 121.59(19) . . ?
C73 C59 N58 119.7(2) . . ?
C73 C59 C83 117.9(2) . . ?
C83 C59 N58 122.4(2) . . ?
C58 C60 C35 119.8(2) . . ?
C72 C61 C48 120.5(2) . . ?
C57 C62 C42 120.6(2) . . ?
C79 C63 C23 120.6(2) . . ?
C56 C64 C49 120.3(2) . . ?
C6 C65 C77 120.67(19) . . ?
C50 C66 C69 121.1(2) . . ?
C75 C67 C41 120.2(2) . . ?
C66 C69 C49 119.9(2) . . ?
C51 C70 C35 120.76(18) . . ?
C21 C71 C23 120.52(19) . . ?
C61 C72 C34 120.5(2) . . ?
C55 C73 C59 121.5(2) . . ?
C78 C74 C27 120.1(2) . . ?
C67 C75 C36 120.3(2) . . ?
C27 C77 C65 119.75(19) . . ?
C74 C78 C6 120.47(19) . . ?
C63 C79 C40 120.2(2) . . ?
C84 C83 C59 120.9(2) . . ?
C83 C84 C85 120.2(2) . . ?
O18 C85 C55 115.7(2) . . ?
O18 C85 C84 124.9(2) . . ?
C84 C85 C55 119.4(2) . . ?
Cl1A C89 Cl3A 106.7(9) . . ?
Cl1A C89 Cl2A 113.3(9) . . ?
Cl2A C89 Cl3A 109.2(9) . . ?

loop_
_geom_bond_atom_site_label_1
_geom_bond_atom_site_label_2
_geom_bond_distance
_geom_bond_site_symmetry_2
_geom_bond_publ_flag
Cl1 C1 1.754(4) . ?
Cl2 C1 1.766(4) . ?
Cl3 C1 1.745(4) . ?
O4 C2 1.415(2) . ?
O4 C53 1.421(2) . ?
O5 C2 1.409(2) . ?
O5 C68 1.426(2) . ?
O6 C41 1.372(3) . ?
O6 C87 1.429(3) . ?
N7 C22 1.435(2) . ?
N7 C24 1.426(2) . ?
N7 C50 1.423(3) . ?
O8 C45 1.373(2) . ?
O8 C86 1.414(3) . ?
O9 C27 1.368(3) . ?
O9 C80 1.425(3) . ?
O10 C48 1.367(3) . ?
O10 C54 1.416(3) . ?
N11 C6 1.434(3) . ?
N11 C17 1.390(2) . ?
N11 C25 1.426(2) . ?
O12 C49 1.376(3) . ?
O12 C82 1.433(3) . ?
C2 C5 1.539(2) . ?
C2 C15 1.540(2) . ?
O14 C35 1.370(2) . ?
O14 C81 1.420(3) . ?
C3 C14 1.380(3) . ?
C3 C43 1.406(3) . ?
C4 C12 1.409(2) . ?
C4 C15 1.458(2) . ?
C4 C30 1.411(3) . ?
C5 C9 1.353(2) . ?
C5 C18 1.464(3) . ?
O18 C85 1.373(3) . ?
O18 C88 1.420(3) . ?
O19 C33 1.372(2) . ?
O19 C76 1.426(3) . ?
C6 C65 1.385(3) . ?
C6 C78 1.389(3) . ?
C7 C8 1.387(3) . ?
C7 C22 1.392(3) . ?
C8 C10 1.395(3) . ?
C9 C10 1.481(2) . ?
C9 C26 1.476(3) . ?
C10 C19 1.394(3) . ?
C11 C17 1.408(3) . ?
C11 C30 1.374(3) . ?
C12 C16 1.383(3) . ?
N27 C34 1.430(3) . ?
N27 C36 1.432(3) . ?
N27 C43 1.389(3) . ?
C13 C20 1.378(3) . ?
C13 C43 1.404(3) . ?
C14 C18 1.408(2) . ?
C15 C26 1.359(2) . ?
C16 C17 1.400(3) . ?
C18 C20 1.409(2) . ?
C19 C32 1.394(3) . ?
C21 C40 1.384(3) . ?
C21 C71 1.387(3) . ?
C22 C32 1.390(3) . ?
C23 C26 1.478(2) . ?
C23 C63 1.394(3) . ?
C23 C71 1.397(3) . ?
C24 C51 1.402(3) . ?
C24 C58 1.383(3) . ?
C25 C44 1.386(3) . ?
C25 C46 1.389(3) . ?
C27 C74 1.392(3) . ?
C27 C77 1.381(3) . ?
C28 C45 1.388(3) . ?
C28 C52 1.392(3) . ?
C29 C34 1.384(3) . ?
C29 C38 1.391(3) . ?
C31 C39 1.400(3) . ?
C31 C41 1.386(3) . ?
C33 C37 1.382(3) . ?
C33 C47 1.388(3) . ?
C34 C72 1.389(3) . ?
C35 C60 1.389(3) . ?
C35 C70 1.391(3) . ?
C36 C39 1.380(3) . ?
C36 C75 1.395(3) . ?
C37 C44 1.396(3) . ?
C38 C48 1.388(3) . ?
C40 N58 1.426(3) . ?
C40 C79 1.390(3) . ?
C41 C67 1.385(3) . ?
C42 N58 1.420(3) . ?
C42 C52 1.388(3) . ?
C42 C62 1.392(3) . ?
N58 C59 1.410(3) . ?
C45 C57 1.384(3) . ?
C46 C47 1.384(3) . ?
C48 C61 1.389(3) . ?
C49 C64 1.392(3) . ?
C49 C69 1.388(3) . ?
C50 C56 1.399(3) . ?
C50 C66 1.386(3) . ?
C51 C70 1.376(3) . ?
C55 C73 1.376(3) . ?
C55 C85 1.390(3) . ?
C56 C64 1.376(3) . ?
C57 C62 1.383(3) . ?
C58 C60 1.389(3) . ?
C59 C73 1.393(3) . ?
C59 C83 1.395(3) . ?
C61 C72 1.378(3) . ?
C63 C79 1.388(3) . ?
C65 C77 1.394(3) . ?
C66 C69 1.387(3) . ?
C67 C75 1.382(3) . ?
C74 C78 1.383(3) . ?
C83 C84 1.383(3) . ?
C84 C85 1.386(3) . ?
C89 Cl3A 1.765(13) . ?
C89 Cl1A 1.707(13) . ?
C89 Cl2A 1.746(13) . ?
